data_7024834
loop_
_publ_author_name
'Cole, Marcus L.'
'Deacon, Glen B.'
'Forsyth, Craig M.'
'Junk, Peter C.'
'Polo Cer\'on, Dorian'
'Wang, Jun'

_publ_section_title
;
 Steric control of the reduction of carbodiimides by samarium(II) and the
 synthesis of very crowded samarium(III) complexes.
;
_journal_issue 29
_journal_name_full 'Dalton transactions (Cambridge, England : 2003)'
_journal_page_first 6732
_journal_page_last 6738
_journal_paper_doi 10.1039/b922031c
_journal_volume 39
_journal_year 2010
_chemical_formula_moiety 'C71 H97 N6 Sm, C7 H8'
_chemical_formula_sum 'C78 H105 N6 Sm'
_chemical_formula_weight 1277.03
_chemical_name_systematic
;
?
;
_space_group_IT_number 14
_symmetry_cell_setting monoclinic
_symmetry_space_group_name_Hall '-P 2ybc'
_symmetry_space_group_name_H-M 'P 1 21/c 1'
_atom_sites_solution_hydrogens geom
_atom_sites_solution_primary direct
_atom_sites_solution_secondary difmap
_audit_creation_method SHELXL-97
_cell_angle_alpha 90.00
_cell_angle_beta 109.1180(10)
_cell_angle_gamma 90.00
_cell_formula_units_Z 4
_cell_length_a 16.7889(6)
_cell_length_b 17.8233(7)
_cell_length_c 25.0661(11)
_cell_measurement_reflns_used 5141
_cell_measurement_temperature 123(2)
_cell_measurement_theta_max 29.99
_cell_measurement_theta_min 2.62
_cell_volume 7086.9(5)
_computing_cell_refinement 'Bruker Apex2 v2.0'
_computing_data_collection 'Bruker Apex2 v2.0'
_computing_data_reduction 'Bruker Apex2 v2.0'
_computing_molecular_graphics X-Seed
_computing_publication_material CIFTAB
_computing_structure_refinement 'SHELXL-97 (Sheldrick, 1997)'
_computing_structure_solution 'SHELXS-97 (Sheldrick, 1990)'
_diffrn_ambient_temperature 123(2)
_diffrn_measured_fraction_theta_full 1.000
_diffrn_measured_fraction_theta_max 1.000
_diffrn_measurement_device_type 'Bruker X8 Apex CCD'
_diffrn_measurement_method 'thin slice phi and omega scans'
_diffrn_radiation_monochromator graphite
_diffrn_radiation_source 'fine-focus sealed tube'
_diffrn_radiation_type MoK\a
_diffrn_radiation_wavelength 0.71073
_diffrn_reflns_av_R_equivalents 0.0595
_diffrn_reflns_av_sigmaI/netI 0.0621
_diffrn_reflns_limit_h_max 20
_diffrn_reflns_limit_h_min -21
_diffrn_reflns_limit_k_max 23
_diffrn_reflns_limit_k_min -23
_diffrn_reflns_limit_l_max 32
_diffrn_reflns_limit_l_min -32
_diffrn_reflns_number 57931
_diffrn_reflns_theta_full 27.50
_diffrn_reflns_theta_max 27.50
_diffrn_reflns_theta_min 2.11
_diffrn_standards_number 0
_exptl_absorpt_coefficient_mu 0.874
_exptl_absorpt_correction_T_max 0.88
_exptl_absorpt_correction_T_min 0.80
_exptl_absorpt_correction_type multi-scan
_exptl_absorpt_process_details SADABS
_exptl_crystal_colour yellow
_exptl_crystal_density_diffrn 1.197
_exptl_crystal_density_method 'not measured'
_exptl_crystal_description prism
_exptl_crystal_F_000 2708
_exptl_crystal_size_max 0.25
_exptl_crystal_size_mid 0.20
_exptl_crystal_size_min 0.15
_refine_diff_density_max 0.574
_refine_diff_density_min -0.765
_refine_diff_density_rms 0.083
_refine_ls_extinction_method none
_refine_ls_goodness_of_fit_ref 1.090
_refine_ls_hydrogen_treatment constr
_refine_ls_matrix_type full
_refine_ls_number_parameters 767
_refine_ls_number_reflns 16264
_refine_ls_number_restraints 0
_refine_ls_restrained_S_all 1.090
_refine_ls_R_factor_all 0.0603
_refine_ls_R_factor_gt 0.0453
_refine_ls_shift/su_max 0.001
_refine_ls_shift/su_mean 0.000
_refine_ls_structure_factor_coef Fsqd
_refine_ls_weighting_details 'calc w=1/[\s^2^(Fo^2^)+(0.0151P)^2^+4.8918P] where P=(Fo^2^+2Fc^2^)/3'
_refine_ls_weighting_scheme calc
_refine_ls_wR_factor_gt 0.0753
_refine_ls_wR_factor_ref 0.0812
_reflns_number_gt 13374
_reflns_number_total 16264
_reflns_threshold_expression >2sigma(I)
_cod_data_source_file b922031c.txt
_cod_data_source_block jun4b_0m
_cod_original_sg_symbol_H-M 'P 21/c'
_cod_database_code 7024834

loop_
_symmetry_equiv_pos_as_xyz
'x, y, z'
'-x, y+1/2, -z+1/2'
'-x, -y, -z'
'x, -y-1/2, z-1/2'

loop_
_atom_site_label
_atom_site_type_symbol
_atom_site_fract_x
_atom_site_fract_y
_atom_site_fract_z
_atom_site_U_iso_or_equiv
_atom_site_adp_type
_atom_site_occupancy
_atom_site_symmetry_multiplicity
_atom_site_calc_flag
_atom_site_refinement_flags
Sm1 Sm 0.263607(9) 0.616488(8) 0.227193(6) 0.01632(4) Uani 1 1 d .
N1 N 0.12710(15) 0.60201(13) 0.24254(10) 0.0222(5) Uani 1 1 d .
N2 N 0.13194(15) 0.63162(13) 0.15463(10) 0.0227(6) Uani 1 1 d .
N3 N 0.35024(15) 0.52627(12) 0.19057(10) 0.0187(5) Uani 1 1 d .
N4 N 0.29528(15) 0.49020(12) 0.25854(10) 0.0187(5) Uani 1 1 d .
N5 N 0.27569(15) 0.73526(13) 0.27876(10) 0.0215(5) Uani 1 1 d .
N6 N 0.38555(14) 0.70135(13) 0.24973(10) 0.0190(5) Uani 1 1 d .
C1 C 0.08620(17) 0.61794(16) 0.18895(13) 0.0208(6) Uani 1 1 d .
C2 C 0.08817(19) 0.65792(17) 0.09714(12) 0.0238(7) Uani 1 1 d .
H2 H 0.0399 0.6898 0.0985 0.029 Uiso 1 1 calc R
C3 C 0.0519(2) 0.59497(17) 0.05467(13) 0.0270(7) Uani 1 1 d .
H3A H 0.0981 0.5613 0.0532 0.032 Uiso 1 1 calc R
H3B H 0.0116 0.5650 0.0672 0.032 Uiso 1 1 calc R
C4 C 0.0070(2) 0.62625(19) -0.00417(14) 0.0337(8) Uani 1 1 d .
H4A H -0.0444 0.6532 -0.0038 0.040 Uiso 1 1 calc R
H4B H -0.0109 0.5840 -0.0311 0.040 Uiso 1 1 calc R
C5 C 0.0621(2) 0.67961(19) -0.02464(14) 0.0349(8) Uani 1 1 d .
H5A H 0.1078 0.6508 -0.0320 0.042 Uiso 1 1 calc R
H5B H 0.0276 0.7032 -0.0605 0.042 Uiso 1 1 calc R
C6 C 0.1005(2) 0.74064(18) 0.01888(14) 0.0327(8) Uani 1 1 d .
H6A H 0.1407 0.7707 0.0063 0.039 Uiso 1 1 calc R
H6B H 0.0553 0.7746 0.0216 0.039 Uiso 1 1 calc R
C7 C 0.14624(19) 0.70722(17) 0.07688(13) 0.0265(7) Uani 1 1 d .
H7A H 0.1947 0.6771 0.0749 0.032 Uiso 1 1 calc R
H7B H 0.1683 0.7483 0.1043 0.032 Uiso 1 1 calc R
C8 C 0.07824(19) 0.59265(16) 0.28111(13) 0.0234(7) Uani 1 1 d .
H8 H 0.0243 0.5666 0.2600 0.028 Uiso 1 1 calc R
C9 C 0.0561(2) 0.66823(17) 0.30169(15) 0.0322(8) Uani 1 1 d .
H9A H 0.1086 0.6957 0.3217 0.039 Uiso 1 1 calc R
H9B H 0.0234 0.6987 0.2688 0.039 Uiso 1 1 calc R
C10 C 0.0046(2) 0.65760(19) 0.34126(15) 0.0378(9) Uani 1 1 d .
H10A H -0.0058 0.7072 0.3555 0.045 Uiso 1 1 calc R
H10B H -0.0507 0.6354 0.3199 0.045 Uiso 1 1 calc R
C11 C 0.0488(2) 0.6072(2) 0.39108(15) 0.0375(8) Uani 1 1 d .
H11A H 0.0111 0.5979 0.4136 0.045 Uiso 1 1 calc R
H11B H 0.1003 0.6324 0.4157 0.045 Uiso 1 1 calc R
C12 C 0.0726(2) 0.53262(19) 0.37038(15) 0.0394(9) Uani 1 1 d .
H12A H 0.0206 0.5047 0.3499 0.047 Uiso 1 1 calc R
H12B H 0.1052 0.5021 0.4033 0.047 Uiso 1 1 calc R
C13 C 0.1250(2) 0.54429(19) 0.33133(14) 0.0327(8) Uani 1 1 d .
H13A H 0.1791 0.5686 0.3526 0.039 Uiso 1 1 calc R
H13B H 0.1379 0.4950 0.3179 0.039 Uiso 1 1 calc R
C14 C -0.00557(19) 0.62111(17) 0.16710(13) 0.0248(7) Uani 1 1 d .
C15 C -0.08057(19) 0.62308(16) 0.14939(13) 0.0243(7) Uani 1 1 d .
C16 C -0.17050(18) 0.62855(15) 0.12619(13) 0.0220(6) Uani 1 1 d .
C17 C -0.2216(2) 0.61489(19) 0.15891(15) 0.0345(8) Uani 1 1 d .
H17 H -0.1971 0.6001 0.1972 0.041 Uiso 1 1 calc R
C18 C -0.3080(2) 0.6227(2) 0.13583(18) 0.0415(9) Uani 1 1 d .
H18 H -0.3426 0.6138 0.1585 0.050 Uiso 1 1 calc R
C19 C -0.3440(2) 0.6431(2) 0.08060(17) 0.0414(9) Uani 1 1 d .
H19 H -0.4035 0.6479 0.0649 0.050 Uiso 1 1 calc R
C20 C -0.2940(2) 0.6565(2) 0.04782(16) 0.0411(9) Uani 1 1 d .
H20 H -0.3191 0.6710 0.0095 0.049 Uiso 1 1 calc R
C21 C -0.2075(2) 0.64909(17) 0.07017(13) 0.0281(7) Uani 1 1 d .
H21 H -0.1733 0.6581 0.0472 0.034 Uiso 1 1 calc R
C22 C 0.33562(17) 0.47335(15) 0.22293(12) 0.0191(6) Uani 1 1 d .
H22 H 0.3540 0.4234 0.2206 0.023 Uiso 1 1 calc R
C23 C 0.40233(18) 0.50771(15) 0.15749(12) 0.0191(6) Uani 1 1 d .
C24 C 0.49026(19) 0.49960(15) 0.18309(13) 0.0210(6) Uani 1 1 d .
C25 C 0.5387(2) 0.48168(16) 0.14909(14) 0.0261(7) Uani 1 1 d .
H25 H 0.5976 0.4740 0.1661 0.031 Uiso 1 1 calc R
C26 C 0.5027(2) 0.47484(17) 0.09112(14) 0.0296(7) Uani 1 1 d .
H26 H 0.5371 0.4637 0.0686 0.036 Uiso 1 1 calc R
C27 C 0.4172(2) 0.48428(16) 0.06611(14) 0.0275(7) Uani 1 1 d .
H27 H 0.3928 0.4798 0.0263 0.033 Uiso 1 1 calc R
C28 C 0.36583(19) 0.50040(15) 0.09858(12) 0.0206(6) Uani 1 1 d .
C29 C 0.53179(19) 0.50954(16) 0.24633(13) 0.0235(7) Uani 1 1 d .
H29 H 0.4932 0.5404 0.2605 0.028 Uiso 1 1 calc R
C30 C 0.6164(2) 0.55126(18) 0.26093(14) 0.0317(8) Uani 1 1 d .
H30A H 0.6079 0.5995 0.2411 0.048 Uiso 1 1 calc R
H30B H 0.6565 0.5209 0.2492 0.048 Uiso 1 1 calc R
H30C H 0.6388 0.5599 0.3018 0.048 Uiso 1 1 calc R
C31 C 0.5463(2) 0.43447(18) 0.27808(14) 0.0339(8) Uani 1 1 d .
H31A H 0.5728 0.4436 0.3186 0.051 Uiso 1 1 calc R
H31B H 0.5834 0.4028 0.2645 0.051 Uiso 1 1 calc R
H31C H 0.4922 0.4091 0.2714 0.051 Uiso 1 1 calc R
C32 C 0.2712(2) 0.50574(17) 0.07136(13) 0.0268(7) Uani 1 1 d .
H32 H 0.2502 0.5433 0.0933 0.032 Uiso 1 1 calc R
C33 C 0.2426(2) 0.53154(19) 0.00982(14) 0.0381(9) Uani 1 1 d .
H33A H 0.2683 0.5802 0.0072 0.057 Uiso 1 1 calc R
H33B H 0.1810 0.5364 -0.0041 0.057 Uiso 1 1 calc R
H33C H 0.2601 0.4946 -0.0131 0.057 Uiso 1 1 calc R
C34 C 0.2309(2) 0.43015(18) 0.07617(14) 0.0316(8) Uani 1 1 d .
H34A H 0.1695 0.4339 0.0588 0.047 Uiso 1 1 calc R
H34B H 0.2447 0.4166 0.1161 0.047 Uiso 1 1 calc R
H34C H 0.2525 0.3915 0.0567 0.047 Uiso 1 1 calc R
C35 C 0.27230(19) 0.43111(15) 0.28921(13) 0.0202(6) Uani 1 1 d .
C36 C 0.3208(2) 0.42071(16) 0.34624(13) 0.0261(7) Uani 1 1 d .
C37 C 0.2958(2) 0.36558(17) 0.37711(15) 0.0353(8) Uani 1 1 d .
H37 H 0.3279 0.3576 0.4156 0.042 Uiso 1 1 calc R
C38 C 0.2249(2) 0.32268(18) 0.35219(16) 0.0386(9) Uani 1 1 d .
H38 H 0.2080 0.2860 0.3738 0.046 Uiso 1 1 calc R
C39 C 0.1788(2) 0.33282(17) 0.29628(15) 0.0318(8) Uani 1 1 d .
H39 H 0.1306 0.3024 0.2795 0.038 Uiso 1 1 calc R
C40 C 0.20120(18) 0.38678(16) 0.26362(13) 0.0226(6) Uani 1 1 d .
C41 C 0.3976(2) 0.46962(18) 0.37467(14) 0.0333(8) Uani 1 1 d .
H41 H 0.4207 0.4861 0.3445 0.040 Uiso 1 1 calc R
C42 C 0.3716(3) 0.5397(2) 0.3985(2) 0.0657(14) Uani 1 1 d .
H42A H 0.3264 0.5650 0.3689 0.099 Uiso 1 1 calc R
H42B H 0.4201 0.5734 0.4125 0.099 Uiso 1 1 calc R
H42C H 0.3513 0.5261 0.4297 0.099 Uiso 1 1 calc R
C43 C 0.4684(3) 0.4295(2) 0.41928(18) 0.0586(12) Uani 1 1 d .
H43A H 0.5153 0.4643 0.4353 0.088 Uiso 1 1 calc R
H43B H 0.4877 0.3869 0.4021 0.088 Uiso 1 1 calc R
H43C H 0.4478 0.4113 0.4493 0.088 Uiso 1 1 calc R
C44 C 0.14864(18) 0.39465(16) 0.20192(13) 0.0255(7) Uani 1 1 d .
H44 H 0.1707 0.4385 0.1861 0.031 Uiso 1 1 calc R
C45 C 0.0551(2) 0.40900(19) 0.19315(16) 0.0388(9) Uani 1 1 d .
H45A H 0.0242 0.4139 0.1527 0.058 Uiso 1 1 calc R
H45B H 0.0493 0.4554 0.2126 0.058 Uiso 1 1 calc R
H45C H 0.0321 0.3669 0.2086 0.058 Uiso 1 1 calc R
C46 C 0.1574(2) 0.32476(17) 0.16893(14) 0.0317(8) Uani 1 1 d .
H46A H 0.1232 0.3308 0.1291 0.048 Uiso 1 1 calc R
H46B H 0.1379 0.2807 0.1845 0.048 Uiso 1 1 calc R
H46C H 0.2166 0.3180 0.1720 0.048 Uiso 1 1 calc R
C47 C 0.34887(18) 0.75155(15) 0.27285(12) 0.0192(6) Uani 1 1 d .
H47 H 0.3749 0.7987 0.2850 0.023 Uiso 1 1 calc R
C48 C 0.23729(19) 0.79267(16) 0.30255(14) 0.0244(7) Uani 1 1 d .
C49 C 0.2596(2) 0.79955(18) 0.36121(15) 0.0316(8) Uani 1 1 d .
C50 C 0.2228(2) 0.8577(2) 0.38241(17) 0.0443(10) Uani 1 1 d .
H50 H 0.2375 0.8633 0.4222 0.053 Uiso 1 1 calc R
C51 C 0.1660(2) 0.9069(2) 0.34791(18) 0.0485(11) Uani 1 1 d .
H51 H 0.1429 0.9465 0.3635 0.058 Uiso 1 1 calc R
C52 C 0.1433(2) 0.89794(19) 0.29042(17) 0.0399(9) Uani 1 1 d .
H52 H 0.1035 0.9315 0.2665 0.048 Uiso 1 1 calc R
C53 C 0.1770(2) 0.84070(17) 0.26625(15) 0.0285(7) Uani 1 1 d .
C54 C 0.3232(2) 0.74886(19) 0.40192(14) 0.0333(8) Uani 1 1 d .
H54 H 0.3402 0.7095 0.3793 0.040 Uiso 1 1 calc R
C55 C 0.4026(2) 0.7927(2) 0.43511(15) 0.0414(9) Uani 1 1 d .
H55A H 0.4430 0.7586 0.4609 0.062 Uiso 1 1 calc R
H55B H 0.3873 0.8326 0.4569 0.062 Uiso 1 1 calc R
H55C H 0.4280 0.8149 0.4088 0.062 Uiso 1 1 calc R
C56 C 0.2866(3) 0.7090(2) 0.44285(16) 0.0479(10) Uani 1 1 d .
H56A H 0.3296 0.6764 0.4680 0.072 Uiso 1 1 calc R
H56B H 0.2378 0.6788 0.4214 0.072 Uiso 1 1 calc R
H56C H 0.2688 0.7465 0.4653 0.072 Uiso 1 1 calc R
C57 C 0.1491(2) 0.83362(17) 0.20276(15) 0.0312(8) Uani 1 1 d .
H57 H 0.1742 0.7864 0.1936 0.037 Uiso 1 1 calc R
C58 C 0.1817(2) 0.8988(2) 0.17616(17) 0.0470(10) Uani 1 1 d .
H58A H 0.1632 0.8924 0.1351 0.070 Uiso 1 1 calc R
H58B H 0.2434 0.8999 0.1910 0.070 Uiso 1 1 calc R
H58C H 0.1594 0.9461 0.1853 0.070 Uiso 1 1 calc R
C59 C 0.0533(2) 0.82742(19) 0.17653(16) 0.0408(9) Uani 1 1 d .
H59A H 0.0382 0.8222 0.1355 0.061 Uiso 1 1 calc R
H59B H 0.0269 0.8727 0.1853 0.061 Uiso 1 1 calc R
H59C H 0.0335 0.7834 0.1920 0.061 Uiso 1 1 calc R
C60 C 0.46659(18) 0.71918(15) 0.24580(12) 0.0192(6) Uani 1 1 d .
C61 C 0.53679(18) 0.72962(15) 0.29470(13) 0.0221(6) Uani 1 1 d .
C62 C 0.61370(19) 0.74776(17) 0.28787(14) 0.0278(7) Uani 1 1 d .
H62 H 0.6618 0.7549 0.3204 0.033 Uiso 1 1 calc R
C63 C 0.6220(2) 0.75555(17) 0.23529(14) 0.0278(7) Uani 1 1 d .
H63 H 0.6748 0.7690 0.2318 0.033 Uiso 1 1 calc R
C64 C 0.55294(19) 0.74366(16) 0.18754(14) 0.0244(7) Uani 1 1 d .
H64 H 0.5591 0.7481 0.1513 0.029 Uiso 1 1 calc R
C65 C 0.47450(18) 0.72524(15) 0.19165(13) 0.0201(6) Uani 1 1 d .
C66 C 0.5332(2) 0.71906(17) 0.35402(13) 0.0275(7) Uani 1 1 d .
H66 H 0.4734 0.7264 0.3523 0.033 Uiso 1 1 calc R
C67 C 0.5869(2) 0.7758(2) 0.39576(15) 0.0475(10) Uani 1 1 d .
H67A H 0.5818 0.7670 0.4331 0.071 Uiso 1 1 calc R
H67B H 0.5676 0.8266 0.3831 0.071 Uiso 1 1 calc R
H67C H 0.6460 0.7702 0.3980 0.071 Uiso 1 1 calc R
C68 C 0.5595(3) 0.6398(2) 0.37587(17) 0.0620(13) Uani 1 1 d .
H68A H 0.5561 0.6346 0.4140 0.093 Uiso 1 1 calc R
H68B H 0.6176 0.6306 0.3769 0.093 Uiso 1 1 calc R
H68C H 0.5218 0.6033 0.3507 0.093 Uiso 1 1 calc R
C69 C 0.39908(19) 0.71587(16) 0.13853(12) 0.0224(7) Uani 1 1 d .
H69 H 0.3606 0.6782 0.1469 0.027 Uiso 1 1 calc R
C70 C 0.3504(2) 0.78989(17) 0.12327(14) 0.0293(7) Uani 1 1 d .
H70A H 0.3015 0.7829 0.0892 0.044 Uiso 1 1 calc R
H70B H 0.3873 0.8286 0.1164 0.044 Uiso 1 1 calc R
H70C H 0.3312 0.8055 0.1545 0.044 Uiso 1 1 calc R
C71 C 0.4215(2) 0.68716(18) 0.08812(14) 0.0308(8) Uani 1 1 d .
H71A H 0.3700 0.6821 0.0555 0.046 Uiso 1 1 calc R
H71B H 0.4492 0.6382 0.0972 0.046 Uiso 1 1 calc R
H71C H 0.4598 0.7227 0.0791 0.046 Uiso 1 1 calc R
C72 C 0.2205(3) 0.4537(2) 0.54074(18) 0.0482(10) Uani 1 1 d .
C73 C 0.2107(3) 0.4047(3) 0.49804(19) 0.0675(14) Uani 1 1 d .
H73 H 0.2241 0.4201 0.4657 0.081 Uiso 1 1 calc R
C74 C 0.1823(4) 0.3340(3) 0.5003(2) 0.106(2) Uani 1 1 d .
H74 H 0.1737 0.3016 0.4688 0.128 Uiso 1 1 calc R
C75 C 0.1659(3) 0.3086(3) 0.5464(3) 0.0822(17) Uani 1 1 d .
H75 H 0.1481 0.2583 0.5481 0.099 Uiso 1 1 calc R
C76 C 0.1751(3) 0.3563(3) 0.5905(2) 0.0597(12) Uani 1 1 d .
H76 H 0.1630 0.3397 0.6230 0.072 Uiso 1 1 calc R
C77 C 0.2022(3) 0.4288(2) 0.58774(18) 0.0567(12) Uani 1 1 d .
H77 H 0.2083 0.4621 0.6184 0.068 Uiso 1 1 calc R
C78 C 0.2504(4) 0.5331(3) 0.5381(3) 0.111(2) Uani 1 1 d .
H78A H 0.2830 0.5354 0.5121 0.167 Uiso 1 1 calc R
H78B H 0.2860 0.5489 0.5759 0.167 Uiso 1 1 calc R
H78C H 0.2015 0.5666 0.5247 0.167 Uiso 1 1 calc R

loop_
_atom_site_aniso_label
_atom_site_aniso_U_11
_atom_site_aniso_U_22
_atom_site_aniso_U_33
_atom_site_aniso_U_23
_atom_site_aniso_U_13
_atom_site_aniso_U_12
Sm1 0.01505(8) 0.01548(7) 0.01832(7) -0.00115(6) 0.00534(6) -0.00061(6)
N1 0.0174(13) 0.0268(14) 0.0236(13) -0.0004(11) 0.0084(11) -0.0003(10)
N2 0.0192(14) 0.0250(14) 0.0227(13) 0.0017(10) 0.0051(11) 0.0010(10)
N3 0.0193(13) 0.0193(12) 0.0193(13) 0.0003(10) 0.0089(11) -0.0015(10)
N4 0.0196(13) 0.0191(12) 0.0193(13) 0.0011(10) 0.0091(11) -0.0005(10)
N5 0.0206(14) 0.0232(13) 0.0244(14) -0.0057(10) 0.0124(11) -0.0049(10)
N6 0.0155(13) 0.0203(12) 0.0223(13) -0.0022(10) 0.0076(11) -0.0029(10)
C1 0.0163(15) 0.0179(13) 0.0289(16) -0.0028(13) 0.0083(13) -0.0006(12)
C2 0.0186(16) 0.0287(16) 0.0219(16) 0.0027(13) 0.0037(13) 0.0007(13)
C3 0.0215(17) 0.0286(17) 0.0290(17) -0.0014(13) 0.0055(14) -0.0017(13)
C4 0.0269(19) 0.041(2) 0.0287(18) -0.0017(15) 0.0025(15) -0.0009(15)
C5 0.033(2) 0.044(2) 0.0255(18) 0.0038(15) 0.0054(16) 0.0013(16)
C6 0.032(2) 0.0340(18) 0.0322(19) 0.0081(15) 0.0102(16) -0.0018(15)
C7 0.0217(17) 0.0309(17) 0.0256(17) 0.0003(13) 0.0060(14) -0.0029(13)
C8 0.0183(16) 0.0264(16) 0.0276(17) -0.0024(13) 0.0107(14) -0.0013(12)
C9 0.034(2) 0.0256(17) 0.041(2) -0.0043(15) 0.0184(17) 0.0012(14)
C10 0.040(2) 0.0362(19) 0.045(2) -0.0046(17) 0.0254(19) 0.0082(16)
C11 0.036(2) 0.048(2) 0.035(2) -0.0042(17) 0.0209(17) 0.0002(17)
C12 0.049(2) 0.042(2) 0.033(2) 0.0076(16) 0.0220(19) 0.0081(17)
C13 0.035(2) 0.0366(19) 0.0295(18) 0.0053(15) 0.0146(16) 0.0098(15)
C14 0.0226(17) 0.0246(15) 0.0275(17) -0.0009(13) 0.0085(14) -0.0017(13)
C15 0.0247(18) 0.0233(15) 0.0256(16) -0.0001(13) 0.0091(14) 0.0006(13)
C16 0.0153(15) 0.0220(15) 0.0288(17) -0.0038(12) 0.0076(13) 0.0007(12)
C17 0.0260(18) 0.0384(19) 0.040(2) 0.0074(17) 0.0120(16) 0.0013(16)
C18 0.027(2) 0.039(2) 0.065(3) -0.0012(19) 0.0246(19) -0.0015(16)
C19 0.0177(18) 0.046(2) 0.057(3) -0.0161(19) 0.0074(18) 0.0056(15)
C20 0.032(2) 0.051(2) 0.032(2) -0.0115(17) -0.0019(17) 0.0140(17)
C21 0.0268(18) 0.0343(17) 0.0237(16) -0.0059(14) 0.0091(14) 0.0035(14)
C22 0.0161(15) 0.0177(14) 0.0223(15) -0.0001(12) 0.0048(13) 0.0010(11)
C23 0.0213(16) 0.0151(13) 0.0226(15) 0.0018(11) 0.0096(13) -0.0007(11)
C24 0.0230(17) 0.0159(14) 0.0254(16) 0.0017(12) 0.0099(14) -0.0006(12)
C25 0.0207(17) 0.0283(16) 0.0302(18) -0.0006(14) 0.0095(14) -0.0006(13)
C26 0.032(2) 0.0285(17) 0.0361(19) -0.0030(14) 0.0220(16) -0.0010(14)
C27 0.037(2) 0.0256(16) 0.0237(16) -0.0021(13) 0.0146(15) -0.0039(14)
C28 0.0259(17) 0.0158(14) 0.0213(15) 0.0003(11) 0.0094(13) -0.0014(12)
C29 0.0207(17) 0.0229(15) 0.0259(16) 0.0026(13) 0.0062(14) 0.0036(12)
C30 0.0283(19) 0.0300(17) 0.0344(19) -0.0005(14) 0.0070(16) -0.0008(14)
C31 0.034(2) 0.0315(18) 0.0332(19) 0.0058(15) 0.0063(16) 0.0000(15)
C32 0.0285(19) 0.0282(17) 0.0218(16) -0.0017(13) 0.0058(14) 0.0041(13)
C33 0.047(2) 0.038(2) 0.0249(18) 0.0022(15) 0.0052(17) 0.0065(17)
C34 0.0237(19) 0.042(2) 0.0265(18) -0.0045(15) 0.0053(15) -0.0071(15)
C35 0.0226(16) 0.0171(14) 0.0238(16) 0.0018(12) 0.0115(13) 0.0033(12)
C36 0.0323(19) 0.0215(15) 0.0278(17) -0.0012(13) 0.0145(15) 0.0025(13)
C37 0.053(2) 0.0281(18) 0.0291(18) 0.0072(14) 0.0189(18) 0.0033(16)
C38 0.056(3) 0.0267(18) 0.044(2) 0.0067(16) 0.032(2) -0.0036(17)
C39 0.037(2) 0.0230(16) 0.044(2) -0.0029(15) 0.0243(18) -0.0053(14)
C40 0.0222(16) 0.0185(14) 0.0305(17) -0.0012(13) 0.0134(14) 0.0011(13)
C41 0.031(2) 0.0359(19) 0.0294(19) 0.0005(15) 0.0050(16) 0.0026(15)
C42 0.042(3) 0.054(3) 0.096(4) -0.038(3) 0.015(3) -0.005(2)
C43 0.048(3) 0.060(3) 0.053(3) 0.004(2) -0.002(2) 0.006(2)
C44 0.0194(16) 0.0225(16) 0.0344(18) -0.0012(13) 0.0084(14) -0.0010(12)
C45 0.0237(19) 0.038(2) 0.055(2) -0.0118(17) 0.0127(18) -0.0005(15)
C46 0.0272(19) 0.0313(18) 0.037(2) -0.0059(15) 0.0107(16) -0.0007(14)
C47 0.0192(16) 0.0184(14) 0.0190(15) -0.0013(11) 0.0050(13) -0.0032(12)
C48 0.0234(17) 0.0223(15) 0.0343(18) -0.0064(13) 0.0188(15) -0.0065(13)
C49 0.0305(19) 0.0356(18) 0.0353(19) -0.0158(15) 0.0198(16) -0.0088(15)
C50 0.043(2) 0.055(2) 0.042(2) -0.0272(19) 0.0234(19) -0.0108(19)
C51 0.045(2) 0.045(2) 0.066(3) -0.026(2) 0.032(2) -0.0014(19)
C52 0.029(2) 0.035(2) 0.063(3) -0.0123(18) 0.0245(19) -0.0009(15)
C53 0.0255(18) 0.0235(16) 0.042(2) -0.0078(14) 0.0186(16) -0.0041(13)
C54 0.041(2) 0.0362(19) 0.0274(18) -0.0096(15) 0.0169(17) -0.0095(16)
C55 0.044(2) 0.049(2) 0.037(2) -0.0084(17) 0.0224(19) -0.0136(18)
C56 0.060(3) 0.054(2) 0.035(2) -0.0112(18) 0.023(2) -0.027(2)
C57 0.032(2) 0.0239(16) 0.040(2) -0.0013(14) 0.0144(17) 0.0040(14)
C58 0.049(2) 0.044(2) 0.056(3) 0.0045(19) 0.028(2) -0.0014(18)
C59 0.041(2) 0.0327(19) 0.048(2) 0.0020(17) 0.0137(19) 0.0031(16)
C60 0.0190(16) 0.0155(13) 0.0250(16) -0.0021(12) 0.0097(13) -0.0024(11)
C61 0.0194(16) 0.0205(15) 0.0276(17) -0.0043(12) 0.0093(14) -0.0029(12)
C62 0.0182(17) 0.0300(17) 0.0331(19) -0.0037(14) 0.0055(15) -0.0049(13)
C63 0.0206(17) 0.0269(16) 0.0373(19) -0.0019(14) 0.0115(15) -0.0058(13)
C64 0.0270(18) 0.0208(15) 0.0295(17) 0.0003(13) 0.0149(15) -0.0014(13)
C65 0.0189(16) 0.0176(14) 0.0248(16) -0.0010(12) 0.0087(13) 0.0001(11)
C66 0.0217(17) 0.0342(18) 0.0261(17) -0.0071(14) 0.0073(14) -0.0066(14)
C67 0.039(2) 0.069(3) 0.035(2) -0.0232(19) 0.0123(19) -0.021(2)
C68 0.110(4) 0.046(2) 0.041(2) 0.0095(19) 0.039(3) 0.007(2)
C69 0.0231(17) 0.0210(15) 0.0233(16) -0.0012(12) 0.0076(14) -0.0062(12)
C70 0.0239(18) 0.0279(17) 0.0329(19) -0.0011(14) 0.0050(15) -0.0027(13)
C71 0.034(2) 0.0325(18) 0.0280(18) -0.0019(14) 0.0127(16) -0.0038(15)
C72 0.049(3) 0.043(2) 0.051(3) 0.0070(19) 0.015(2) -0.0015(19)
C73 0.106(4) 0.058(3) 0.049(3) 0.011(2) 0.040(3) 0.023(3)
C74 0.201(7) 0.053(3) 0.053(3) -0.019(3) 0.024(4) 0.013(4)
C75 0.102(4) 0.045(3) 0.091(4) 0.000(3) 0.020(4) -0.024(3)
C76 0.059(3) 0.062(3) 0.069(3) 0.021(3) 0.037(3) 0.009(2)
C77 0.076(3) 0.055(3) 0.039(2) -0.007(2) 0.019(2) 0.018(2)
C78 0.141(6) 0.070(4) 0.122(6) 0.020(4) 0.040(5) -0.034(4)

loop_
_atom_type_symbol
_atom_type_description
_atom_type_scat_dispersion_real
_atom_type_scat_dispersion_imag
_atom_type_scat_source
C C 0.0033 0.0016 'International Tables Vol C Tables 4.2.6.8 and 6.1.1.4'
H H 0.0000 0.0000 'International Tables Vol C Tables 4.2.6.8 and 6.1.1.4'
N N 0.0061 0.0033 'International Tables Vol C Tables 4.2.6.8 and 6.1.1.4'
O O 0.0106 0.0060 'International Tables Vol C Tables 4.2.6.8 and 6.1.1.4'
Sm Sm -0.1638 3.4418 'International Tables Vol C Tables 4.2.6.8 and 6.1.1.4'

loop_
_geom_angle_atom_site_label_1
_geom_angle_atom_site_label_2
_geom_angle_atom_site_label_3
_geom_angle
N2 Sm1 N4 114.25(8)
N2 Sm1 N5 101.61(8)
N4 Sm1 N5 132.01(8)
N2 Sm1 N6 127.07(8)
N4 Sm1 N6 115.20(8)
N5 Sm1 N6 55.19(8)
N2 Sm1 N1 56.63(8)
N4 Sm1 N1 88.17(8)
N5 Sm1 N1 85.91(8)
N6 Sm1 N1 141.05(8)
N2 Sm1 N3 107.19(8)
N4 Sm1 N3 55.11(7)
N5 Sm1 N3 141.28(8)
N6 Sm1 N3 86.56(7)
N1 Sm1 N3 131.70(8)
N2 Sm1 C1 28.58(8)
N4 Sm1 C1 102.57(8)
N5 Sm1 C1 93.85(8)
N6 Sm1 C1 141.41(8)
N1 Sm1 C1 28.05(8)
N3 Sm1 C1 123.47(8)
N2 Sm1 C22 111.98(8)
N4 Sm1 C22 27.54(8)
N5 Sm1 C22 146.30(8)
N6 Sm1 C22 103.22(8)
N1 Sm1 C22 109.98(8)
N3 Sm1 C22 27.65(7)
C1 Sm1 C22 114.30(8)
N2 Sm1 C47 115.60(8)
N4 Sm1 C47 129.62(8)
N5 Sm1 C47 27.57(8)
N6 Sm1 C47 27.70(8)
N1 Sm1 C47 113.47(8)
N3 Sm1 C47 114.22(8)
C1 Sm1 C47 117.81(8)
C22 Sm1 C47 127.69(8)
C1 N1 C8 118.5(2)
C1 N1 Sm1 91.09(17)
C8 N1 Sm1 149.94(19)
C1 N2 C2 118.6(2)
C1 N2 Sm1 94.15(18)
C2 N2 Sm1 146.31(19)
C22 N3 C23 117.7(2)
C22 N3 Sm1 89.23(17)
C23 N3 Sm1 153.05(17)
C22 N4 C35 119.0(2)
C22 N4 Sm1 95.76(17)
C35 N4 Sm1 143.31(18)
C47 N5 C48 116.8(2)
C47 N5 Sm1 92.88(17)
C48 N5 Sm1 149.42(19)
C47 N6 C60 118.0(2)
C47 N6 Sm1 92.56(17)
C60 N6 Sm1 149.28(18)
N1 C1 N2 118.1(3)
N1 C1 C14 121.5(3)
N2 C1 C14 120.4(3)
N1 C1 Sm1 60.86(15)
N2 C1 Sm1 57.27(14)
C14 C1 Sm1 177.3(2)
N2 C2 C7 110.1(2)
N2 C2 C3 114.0(2)
C7 C2 C3 110.2(3)
C4 C3 C2 111.3(3)
C3 C4 C5 113.0(3)
C6 C5 C4 111.4(3)
C7 C6 C5 111.5(3)
C2 C7 C6 111.5(3)
N1 C8 C13 111.2(2)
N1 C8 C9 111.8(2)
C13 C8 C9 109.7(3)
C10 C9 C8 111.2(3)
C11 C10 C9 112.3(3)
C10 C11 C12 110.3(3)
C11 C12 C13 111.6(3)
C8 C13 C12 111.0(3)
C15 C14 C1 179.4(4)
C14 C15 C16 177.0(3)
C21 C16 C17 119.1(3)
C21 C16 C15 119.5(3)
C17 C16 C15 121.4(3)
C18 C17 C16 120.1(3)
C19 C18 C17 120.4(3)
C18 C19 C20 119.9(3)
C19 C20 C21 120.5(3)
C20 C21 C16 119.9(3)
N3 C22 N4 119.6(3)
N3 C22 Sm1 63.12(15)
N4 C22 Sm1 56.70(14)
C28 C23 C24 119.9(3)
C28 C23 N3 119.5(3)
C24 C23 N3 120.6(3)
C25 C24 C23 118.6(3)
C25 C24 C29 120.3(3)
C23 C24 C29 121.1(3)
C26 C25 C24 121.4(3)
C27 C26 C25 119.9(3)
C26 C27 C28 120.8(3)
C27 C28 C23 119.4(3)
C27 C28 C32 120.5(3)
C23 C28 C32 120.0(3)
C24 C29 C31 112.3(2)
C24 C29 C30 112.2(3)
C31 C29 C30 108.7(3)
C28 C32 C33 114.2(3)
C28 C32 C34 109.6(2)
C33 C32 C34 110.1(3)
C40 C35 C36 120.9(3)
C40 C35 N4 120.6(3)
C36 C35 N4 118.4(3)
C37 C36 C35 118.5(3)
C37 C36 C41 120.3(3)
C35 C36 C41 121.2(3)
C38 C37 C36 120.6(3)
C39 C38 C37 120.2(3)
C38 C39 C40 121.4(3)
C39 C40 C35 118.3(3)
C39 C40 C44 119.0(3)
C35 C40 C44 122.7(3)
C42 C41 C43 110.9(3)
C42 C41 C36 110.3(3)
C43 C41 C36 114.4(3)
C40 C44 C46 110.5(3)
C40 C44 C45 112.8(3)
C46 C44 C45 109.5(3)
N5 C47 N6 119.0(3)
N5 C47 Sm1 59.56(15)
N6 C47 Sm1 59.74(14)
C49 C48 C53 121.0(3)
C49 C48 N5 119.7(3)
C53 C48 N5 119.3(3)
C50 C49 C48 117.7(3)
C50 C49 C54 119.3(3)
C48 C49 C54 123.0(3)
C51 C50 C49 122.4(4)
C50 C51 C52 118.9(3)
C51 C52 C53 121.8(4)
C52 C53 C48 118.1(3)
C52 C53 C57 119.2(3)
C48 C53 C57 122.7(3)
C49 C54 C56 112.3(3)
C49 C54 C55 111.0(3)
C56 C54 C55 109.9(3)
C53 C57 C58 111.4(3)
C53 C57 C59 112.3(3)
C58 C57 C59 110.1(3)
C61 C60 C65 120.8(3)
C61 C60 N6 120.9(3)
C65 C60 N6 118.3(3)
C62 C61 C60 118.0(3)
C62 C61 C66 118.9(3)
C60 C61 C66 123.1(3)
C63 C62 C61 121.9(3)
C62 C63 C64 119.6(3)
C63 C64 C65 121.1(3)
C64 C65 C60 118.6(3)
C64 C65 C69 119.9(3)
C60 C65 C69 121.4(3)
C61 C66 C67 112.7(3)
C61 C66 C68 111.5(3)
C67 C66 C68 109.4(3)
C65 C69 C71 113.8(3)
C65 C69 C70 110.4(2)
C71 C69 C70 109.8(3)
C73 C72 C77 117.7(4)
C73 C72 C78 121.9(5)
C77 C72 C78 120.4(4)
C72 C73 C74 121.5(5)
C75 C74 C73 121.3(5)
C74 C75 C76 119.0(5)
C75 C76 C77 119.8(4)
C76 C77 C72 120.7(4)

loop_
_geom_bond_atom_site_label_1
_geom_bond_atom_site_label_2
_geom_bond_distance
Sm1 N2 2.374(2)
Sm1 N4 2.386(2)
Sm1 N5 2.454(2)
Sm1 N6 2.458(2)
Sm1 N1 2.459(2)
Sm1 N3 2.534(2)
Sm1 C1 2.814(3)
Sm1 C22 2.840(3)
Sm1 C47 2.843(3)
N1 C1 1.324(4)
N1 C8 1.468(4)
N2 C1 1.350(4)
N2 C2 1.464(4)
N3 C22 1.318(3)
N3 C23 1.427(4)
N4 C22 1.320(3)
N4 C35 1.429(3)
N5 C47 1.317(4)
N5 C48 1.439(4)
N6 C47 1.323(3)
N6 C60 1.432(3)
C1 C14 1.457(4)
C2 C7 1.518(4)
C2 C3 1.529(4)
C3 C4 1.525(4)
C4 C5 1.528(4)
C5 C6 1.526(4)
C6 C7 1.526(4)
C8 C13 1.516(4)
C8 C9 1.531(4)
C9 C10 1.526(4)
C10 C11 1.520(5)
C11 C12 1.527(5)
C12 C13 1.530(4)
C14 C15 1.191(4)
C15 C16 1.432(4)
C16 C21 1.386(4)
C16 C17 1.389(4)
C17 C18 1.381(4)
C18 C19 1.366(5)
C19 C20 1.375(5)
C20 C21 1.381(4)
C23 C28 1.407(4)
C23 C24 1.411(4)
C24 C25 1.393(4)
C24 C29 1.519(4)
C25 C26 1.384(4)
C26 C27 1.376(4)
C27 C28 1.396(4)
C28 C32 1.513(4)
C29 C31 1.535(4)
C29 C30 1.538(4)
C32 C33 1.529(4)
C32 C34 1.530(4)
C35 C40 1.400(4)
C35 C36 1.406(4)
C36 C37 1.397(4)
C36 C41 1.526(4)
C37 C38 1.379(5)
C38 C39 1.373(5)
C39 C40 1.392(4)
C40 C44 1.515(4)
C41 C42 1.510(5)
C41 C43 1.518(5)
C44 C46 1.529(4)
C44 C45 1.534(4)
C48 C49 1.399(4)
C48 C53 1.408(4)
C49 C50 1.398(4)
C49 C54 1.511(5)
C50 C51 1.373(5)
C51 C52 1.374(5)
C52 C53 1.398(4)
C53 C57 1.510(5)
C54 C56 1.532(4)
C54 C55 1.533(4)
C57 C58 1.528(4)
C57 C59 1.529(5)
C60 C61 1.407(4)
C60 C65 1.411(4)
C61 C62 1.395(4)
C61 C66 1.520(4)
C62 C63 1.377(4)
C63 C64 1.383(4)
C64 C65 1.393(4)
C65 C69 1.517(4)
C66 C67 1.521(4)
C66 C68 1.528(5)
C69 C71 1.521(4)
C69 C70 1.533(4)
C72 C73 1.349(6)
C72 C77 1.385(5)
C72 C78 1.511(6)
C73 C74 1.356(7)
C74 C75 1.351(7)
C75 C76 1.362(6)
C76 C77 1.379(6)
